data_4107222
loop_
_publ_author_name
'Jiadi Zhang'
'Corneliu Stanciu'
'Beibei Wang'
'Mahmud M. Hussain'
'Chao-Shan Da'
'Patrick J. Carroll'
'Spencer D. Dreher'
'Patrick J. Walsh'

_publ_section_title
;
 Palladium-Catalyzed Allylic Substitution with
 (\h6-Arene-CH2Z)Cr(CO)3-Based Nucleophiles
;
_journal_name_full 'Journal of the American Chemical Society'
_journal_page_first 20552
_journal_page_last 20560
_journal_paper_doi 10.1021/ja208935u
_journal_volume 133
_journal_year 2011
_chemical_formula_sum 'C16 H16 Cr O3'
_chemical_formula_weight 308.29
_space_group_IT_number 14
_symmetry_cell_setting monoclinic
_symmetry_Int_Tables_number 14
_symmetry_space_group_name_Hall '-P 2yn'
_symmetry_space_group_name_H-M 'P 1 21/n 1'
_atom_sites_solution_hydrogens geom
_atom_sites_solution_primary direct
_audit_creation_method SHELXL-97
_cell_angle_alpha 90.00
_cell_angle_beta 92.184(4)
_cell_angle_gamma 90.00
_cell_formula_units_Z 4
_cell_length_a 5.9990(5)
_cell_length_b 11.8071(9)
_cell_length_c 19.7318(15)
_cell_measurement_temperature 100(1)
_cell_volume 1396.60(19)
_computing_data_collection 'Bruker APEX2'
_computing_data_reduction 'Bruker SAINT'
_computing_structure_refinement 'SHELXL-97 (Sheldrick, 2008)'
_computing_structure_solution 'SHELXS-97 (Sheldrick, 2008)'
_diffrn_ambient_temperature 100(1)
_diffrn_measured_fraction_theta_full 1.000
_diffrn_measured_fraction_theta_max 1.000
_diffrn_measurement_device 'CCD Area Detector'
_diffrn_measurement_device_type 'Bruker APEXII'
_diffrn_measurement_method 'phi and omega scans'
_diffrn_radiation_monochromator graphite
_diffrn_radiation_source 'sealed tube'
_diffrn_radiation_type MoK\a
_diffrn_radiation_wavelength 0.71073
_diffrn_reflns_av_R_equivalents 0.0267
_diffrn_reflns_av_sigmaI/netI 0.0132
_diffrn_reflns_limit_h_max 7
_diffrn_reflns_limit_h_min -7
_diffrn_reflns_limit_k_max 15
_diffrn_reflns_limit_k_min -15
_diffrn_reflns_limit_l_max 25
_diffrn_reflns_limit_l_min -25
_diffrn_reflns_number 26318
_diffrn_reflns_theta_full 27.50
_diffrn_reflns_theta_max 27.50
_diffrn_reflns_theta_min 2.01
_exptl_absorpt_coefficient_mu 0.822
_exptl_absorpt_correction_T_max 0.7456
_exptl_absorpt_correction_T_min 0.6477
_exptl_absorpt_correction_type multi-scan
_exptl_absorpt_process_details '(SADABS; Sheldrick, 2007)'
_exptl_crystal_density_diffrn 1.466
_exptl_crystal_F_000 640
_exptl_crystal_size_max 0.48
_exptl_crystal_size_mid 0.32
_exptl_crystal_size_min 0.01
_refine_diff_density_max 1.494
_refine_diff_density_min -1.252
_refine_diff_density_rms 0.082
_refine_ls_extinction_method none
_refine_ls_goodness_of_fit_ref 1.062
_refine_ls_hydrogen_treatment constr
_refine_ls_matrix_type full
_refine_ls_number_parameters 182
_refine_ls_number_reflns 3209
_refine_ls_number_restraints 0
_refine_ls_restrained_S_all 1.062
_refine_ls_R_factor_all 0.0462
_refine_ls_R_factor_gt 0.0434
_refine_ls_shift/su_max 0.005
_refine_ls_shift/su_mean 0.000
_refine_ls_structure_factor_coef Fsqd
_refine_ls_weighting_details 'calc w=1/[\s^2^(Fo^2^)+(0.0307P)^2^+3.7282P] where P=(Fo^2^+2Fc^2^)/3'
_refine_ls_weighting_scheme calc
_refine_ls_wR_factor_gt 0.1014
_refine_ls_wR_factor_ref 0.1034
_reflns_number_gt 3011
_reflns_number_total 3209
_reflns_threshold_expression >2sigma(I)
_cod_data_source_file ja208935u_si_001.cif
_cod_data_source_block shelxl
_cod_original_sg_symbol_H-M 'P 21/n '
_cod_database_code 4107222

loop_
_symmetry_equiv_pos_as_xyz
'x, y, z'
'-x+1/2, y+1/2, -z+1/2'
'-x, -y, -z'
'x-1/2, -y-1/2, z-1/2'

loop_
_atom_site_label
_atom_site_type_symbol
_atom_site_fract_x
_atom_site_fract_y
_atom_site_fract_z
_atom_site_U_iso_or_equiv
_atom_site_adp_type
_atom_site_occupancy
_atom_site_symmetry_multiplicity
_atom_site_calc_flag
_atom_site_refinement_flags
Cr1 Cr 0.60710(6) 0.51960(3) 0.745683(17) 0.01304(11) Uani 1 1 d .
C1 C 0.6618(4) 0.44322(19) 0.64398(11) 0.0158(4) Uani 1 1 d .
C2 C 0.4947(4) 0.5283(2) 0.63725(11) 0.0166(4) Uani 1 1 d .
H2 H 0.3569 0.5104 0.6168 0.022 Uiso 1 1 calc R
C3 C 0.5341(4) 0.6386(2) 0.66084(12) 0.0197(5) Uani 1 1 d .
H3 H 0.4226 0.6931 0.6562 0.026 Uiso 1 1 calc R
C4 C 0.7433(4) 0.6673(2) 0.69169(12) 0.0215(5) Uani 1 1 d .
H4 H 0.7700 0.7405 0.7074 0.029 Uiso 1 1 calc R
C5 C 0.9092(4) 0.5847(2) 0.69831(12) 0.0214(5) Uani 1 1 d .
H5 H 1.0470 0.6032 0.7185 0.028 Uiso 1 1 calc R
C6 C 0.8692(4) 0.4728(2) 0.67450(12) 0.0189(5) Uani 1 1 d .
H6 H 0.9812 0.4186 0.6791 0.025 Uiso 1 1 calc R
C7 C 0.6159(4) 0.3256(2) 0.61734(13) 0.0212(5) Uani 1 1 d .
H7A H 0.4693 0.3016 0.6308 0.028 Uiso 1 1 calc R
H7B H 0.7248 0.2736 0.6375 0.028 Uiso 1 1 calc R
C8 C 0.6258(6) 0.3195(2) 0.53925(15) 0.0373(7) Uani 1 1 d .
H8 H 0.5104 0.3706 0.5205 0.050 Uiso 1 1 calc R
C9 C 0.8418(9) 0.3588(3) 0.5137(2) 0.0778(18) Uani 1 1 d .
H9 H 0.8944 0.4291 0.5283 0.104 Uiso 1 1 calc R
C10 C 0.9669(5) 0.2997(3) 0.47112(15) 0.0336(6) Uani 1 1 d .
H10 H 1.0776 0.3371 0.4481 0.045 Uiso 1 1 calc R
C11 C 0.9327(5) 0.1743(3) 0.45956(15) 0.0364(7) Uani 1 1 d .
H11A H 0.8937 0.1611 0.4121 0.048 Uiso 1 1 calc R
H11B H 1.0711 0.1347 0.4704 0.048 Uiso 1 1 calc R
C12 C 0.7512(6) 0.1274(3) 0.50240(19) 0.0411(7) Uani 1 1 d .
H12A H 0.6940 0.0589 0.4809 0.055 Uiso 1 1 calc R
H12B H 0.8179 0.1060 0.5461 0.055 Uiso 1 1 calc R
C13 C 0.5679(6) 0.2003(3) 0.51388(18) 0.0456(9) Uani 1 1 d .
H13A H 0.4744 0.1645 0.5467 0.061 Uiso 1 1 calc R
H13B H 0.4800 0.2072 0.4718 0.061 Uiso 1 1 calc R
C14 C 0.7879(4) 0.4750(2) 0.81929(12) 0.0209(5) Uani 1 1 d .
C15 C 0.4473(4) 0.6068(2) 0.80447(12) 0.0200(5) Uani 1 1 d .
C16 C 0.4124(4) 0.4039(2) 0.76258(11) 0.0175(4) Uani 1 1 d .
O1 O 0.9021(3) 0.44702(18) 0.86420(10) 0.0317(4) Uani 1 1 d .
O2 O 0.3470(3) 0.65866(18) 0.84244(10) 0.0323(5) Uani 1 1 d .
O3 O 0.2886(3) 0.33127(16) 0.77239(9) 0.0258(4) Uani 1 1 d .

loop_
_atom_site_aniso_label
_atom_site_aniso_U_11
_atom_site_aniso_U_22
_atom_site_aniso_U_33
_atom_site_aniso_U_23
_atom_site_aniso_U_13
_atom_site_aniso_U_12
Cr1 0.01308(18) 0.01133(18) 0.01471(18) 0.00061(13) 0.00030(12) 0.00041(13)
C1 0.0172(10) 0.0145(10) 0.0159(10) 0.0004(8) 0.0044(8) -0.0008(8)
C2 0.0162(10) 0.0198(11) 0.0139(10) 0.0006(8) 0.0004(8) 0.0013(9)
C3 0.0250(12) 0.0155(11) 0.0188(11) 0.0046(9) 0.0033(9) 0.0066(9)
C4 0.0291(12) 0.0135(10) 0.0222(11) 0.0014(9) 0.0047(10) -0.0049(9)
C5 0.0169(11) 0.0239(12) 0.0236(12) 0.0014(9) 0.0022(9) -0.0063(9)
C6 0.0148(10) 0.0195(11) 0.0225(11) 0.0034(9) 0.0043(8) 0.0022(9)
C7 0.0260(12) 0.0130(10) 0.0249(12) -0.0014(9) 0.0071(9) -0.0026(9)
C8 0.063(2) 0.0214(13) 0.0291(14) -0.0095(11) 0.0228(14) -0.0133(13)
C9 0.113(4) 0.050(2) 0.076(3) -0.040(2) 0.074(3) -0.052(2)
C10 0.0351(15) 0.0357(15) 0.0299(14) 0.0069(12) 0.0008(11) 0.0017(12)
C11 0.0446(17) 0.0379(16) 0.0266(14) -0.0077(12) 0.0001(12) 0.0097(13)
C12 0.0455(18) 0.0202(13) 0.057(2) -0.0051(13) 0.0023(15) 0.0044(12)
C13 0.067(2) 0.0260(15) 0.0458(18) -0.0161(14) 0.0276(17) -0.0160(15)
C14 0.0216(11) 0.0185(11) 0.0227(12) -0.0011(9) 0.0030(9) 0.0015(9)
C15 0.0206(11) 0.0181(11) 0.0210(11) 0.0008(9) -0.0026(9) 0.0013(9)
C16 0.0185(10) 0.0182(11) 0.0157(10) -0.0002(8) 0.0009(8) 0.0023(9)
O1 0.0329(10) 0.0372(11) 0.0244(9) 0.0036(8) -0.0084(8) 0.0070(9)
O2 0.0345(11) 0.0349(11) 0.0276(10) -0.0074(8) 0.0037(8) 0.0128(9)
O3 0.0265(9) 0.0216(9) 0.0297(9) 0.0038(7) 0.0042(7) -0.0072(7)

loop_
_atom_type_symbol
_atom_type_description
_atom_type_scat_dispersion_real
_atom_type_scat_dispersion_imag
_atom_type_scat_source
C C 0.0033 0.0016 'International Tables Vol C Tables 4.2.6.8 and 6.1.1.4'
H H 0.0000 0.0000 'International Tables Vol C Tables 4.2.6.8 and 6.1.1.4'
Cr Cr 0.3209 0.6236 'International Tables Vol C Tables 4.2.6.8 and 6.1.1.4'
O O 0.0106 0.0060 'International Tables Vol C Tables 4.2.6.8 and 6.1.1.4'

loop_
_geom_angle_atom_site_label_1
_geom_angle_atom_site_label_2
_geom_angle_atom_site_label_3
_geom_angle
C16 Cr1 C15 87.24(11)
C16 Cr1 C14 90.21(11)
C15 Cr1 C14 88.19(10)
C16 Cr1 C5 150.89(10)
C15 Cr1 C5 121.71(10)
C14 Cr1 C5 88.03(10)
C16 Cr1 C4 157.16(10)
C15 Cr1 C4 94.18(10)
C14 Cr1 C4 112.61(10)
C5 Cr1 C4 36.78(9)
C16 Cr1 C3 120.01(10)
C15 Cr1 C3 91.64(10)
C14 Cr1 C3 149.75(10)
C5 Cr1 C3 66.50(9)
C4 Cr1 C3 37.22(9)
C16 Cr1 C6 113.62(10)
C15 Cr1 C6 159.13(10)
C14 Cr1 C6 91.02(10)
C5 Cr1 C6 37.42(9)
C4 Cr1 C6 66.95(9)
C3 Cr1 C6 78.70(9)
C16 Cr1 C2 92.15(9)
C15 Cr1 C2 115.70(9)
C14 Cr1 C2 156.08(10)
C5 Cr1 C2 78.46(9)
C4 Cr1 C2 66.69(9)
C3 Cr1 C2 36.79(9)
C6 Cr1 C2 66.29(9)
C16 Cr1 C1 88.79(9)
C15 Cr1 C1 152.41(10)
C14 Cr1 C1 119.14(10)
C5 Cr1 C1 67.03(9)
C4 Cr1 C1 79.43(9)
C3 Cr1 C1 67.00(8)
C6 Cr1 C1 36.79(8)
C2 Cr1 C1 37.20(8)
C6 C1 C2 118.3(2)
C6 C1 C7 121.7(2)
C2 C1 C7 120.0(2)
C6 C1 Cr1 70.91(13)
C2 C1 Cr1 70.85(13)
C7 C1 Cr1 130.84(16)
C3 C2 C1 121.1(2)
C3 C2 Cr1 71.43(13)
C1 C2 Cr1 71.95(13)
C2 C3 C4 120.1(2)
C2 C3 Cr1 71.78(13)
C4 C3 Cr1 71.36(13)
C5 C4 C3 119.4(2)
C5 C4 Cr1 71.33(14)
C3 C4 Cr1 71.42(13)
C4 C5 C6 120.5(2)
C4 C5 Cr1 71.89(14)
C6 C5 Cr1 71.64(13)
C1 C6 C5 120.6(2)
C1 C6 Cr1 72.30(13)
C5 C6 Cr1 70.94(13)
C1 C7 C8 112.2(2)
C9 C8 C13 111.6(3)
C9 C8 C7 113.0(3)
C13 C8 C7 110.6(2)
C10 C9 C8 124.5(3)
C9 C10 C11 121.8(3)
C12 C11 C10 111.8(2)
C13 C12 C11 116.5(3)
C12 C13 C8 116.2(3)
O1 C14 Cr1 179.0(2)
O2 C15 Cr1 178.0(2)
O3 C16 Cr1 179.1(2)

loop_
_geom_bond_atom_site_label_1
_geom_bond_atom_site_label_2
_geom_bond_distance
Cr1 C16 1.836(2)
Cr1 C15 1.847(2)
Cr1 C14 1.855(3)
Cr1 C5 2.209(2)
Cr1 C4 2.216(2)
Cr1 C3 2.217(2)
Cr1 C6 2.218(2)
Cr1 C2 2.221(2)
Cr1 C1 2.236(2)
C1 C6 1.405(3)
C1 C2 1.422(3)
C1 C7 1.507(3)
C2 C3 1.400(3)
C3 C4 1.415(4)
C4 C5 1.396(4)
C5 C6 1.420(3)
C7 C8 1.546(4)
C8 C9 1.482(5)
C8 C13 1.529(4)
C9 C10 1.343(5)
C10 C11 1.511(4)
C11 C12 1.509(5)
C12 C13 1.422(5)
C14 O1 1.148(3)
C15 O2 1.154(3)
C16 O3 1.155(3)
